data_7207901
loop_
_publ_author_name
'Yan, Cheng'
'Li, Kang'
'Wei, Shi-Chao'
'Wang, Hai-Ping'
'Fu, Lei'
'Pan, Mei'
'Su, Cheng-Yong'

_publ_section_title
;
 Lanthanide homometallic and d--f heterometallic MOFs from the same
 tripodal ligand: structural comparison, one photon (OP) vs. two photon
 (TP) luminescence and selective guest adsorption behavior
;
_journal_issue 19
_journal_name_full 'Journal of Materials Chemistry'
_journal_page_first 9846
_journal_paper_doi 10.1039/c2jm00001f
_journal_volume 22
_journal_year 2012
_chemical_formula_sum 'C112 H120 Cl4 Eu2 N18 O21 Zn2'
_chemical_formula_weight 2630.72
_chemical_name_systematic
;
?
;
_space_group_IT_number 2
_symmetry_cell_setting triclinic
_symmetry_space_group_name_Hall '-P 1'
_symmetry_space_group_name_H-M 'P -1'
_atom_sites_solution_hydrogens geom
_atom_sites_solution_primary direct
_atom_sites_solution_secondary difmap
_audit_creation_method SHELXL-97
_cell_angle_alpha 96.764(2)
_cell_angle_beta 112.235(12)
_cell_angle_gamma 93.165(5)
_cell_formula_units_Z 1
_cell_length_a 13.0720(10)
_cell_length_b 14.3250(10)
_cell_length_c 16.928(2)
_cell_measurement_temperature 150(2)
_cell_volume 2896.5(5)
_computing_structure_refinement 'SHELXL-97 (Sheldrick, 1997)'
_computing_structure_solution 'SHELXS-97 (Sheldrick, 1990)'
_diffrn_ambient_temperature 150(2)
_diffrn_detector_area_resol_mean 16.0855
_diffrn_measured_fraction_theta_full 0.948
_diffrn_measured_fraction_theta_max 0.948
_diffrn_measurement_device_type 'Oxford Germin S Ultra'
_diffrn_radiation_monochromator graphite
_diffrn_radiation_source 'Enhance (Mo) X-ray Source'
_diffrn_radiation_type MoK\a
_diffrn_radiation_wavelength 0.71073
_diffrn_reflns_av_R_equivalents 0.1402
_diffrn_reflns_av_sigmaI/netI 0.1488
_diffrn_reflns_limit_h_max 15
_diffrn_reflns_limit_h_min -10
_diffrn_reflns_limit_k_max 16
_diffrn_reflns_limit_k_min -15
_diffrn_reflns_limit_l_max 18
_diffrn_reflns_limit_l_min -19
_diffrn_reflns_number 13834
_diffrn_reflns_theta_full 24.23
_diffrn_reflns_theta_max 24.23
_diffrn_reflns_theta_min 1.44
_exptl_absorpt_coefficient_mu 1.644
_exptl_absorpt_correction_T_max 0.7345
_exptl_absorpt_correction_T_min 0.6840
_exptl_absorpt_correction_type multi-scan
_exptl_absorpt_process_details
;
CrysAlisPro, Oxford Diffraction Ltd.,
Version 1.171.33.66 (release 28-04-2010 CrysAlis171 .NET)
(compiled Apr 28 2010,14:27:37)
Empirical absorption correction using spherical harmonics,
implemented in SCALE3 ABSPACK scaling algorithm.
;
_exptl_crystal_colour Colorless
_exptl_crystal_density_diffrn 1.508
_exptl_crystal_density_method 'not measured'
_exptl_crystal_description Prism
_exptl_crystal_F_000 1340
_exptl_crystal_size_max 0.10
_exptl_crystal_size_mid 0.02
_exptl_crystal_size_min 0.01
_refine_diff_density_max 1.935
_refine_diff_density_min -2.998
_refine_diff_density_rms 0.247
_refine_ls_extinction_method none
_refine_ls_goodness_of_fit_ref 1.064
_refine_ls_hydrogen_treatment constr
_refine_ls_matrix_type full
_refine_ls_number_parameters 655
_refine_ls_number_reflns 8853
_refine_ls_number_restraints 27
_refine_ls_restrained_S_all 1.064
_refine_ls_R_factor_all 0.1605
_refine_ls_R_factor_gt 0.0975
_refine_ls_shift/su_max 0.072
_refine_ls_shift/su_mean 0.002
_refine_ls_structure_factor_coef Fsqd
_refine_ls_weighting_details 'calc w=1/[\s^2^(Fo^2^)+(0.0510P)^2^+70.0000P] where P=(Fo^2^+2Fc^2^)/3'
_refine_ls_weighting_scheme calc
_refine_ls_wR_factor_gt 0.2179
_refine_ls_wR_factor_ref 0.2618
_reflns_number_gt 4880
_reflns_number_total 8853
_reflns_threshold_expression >2sigma(I)
_cod_data_source_file c2jm00001f.txt
_cod_data_source_block 2
_cod_depositor_comments
;
The following automatic conversions were performed:

'_symmetry_cell_setting' value 'Triclinic' changed to 'triclinic'
according to /home/saulius/struct/CIF-dictionaries/cif_core.dic
dictionary named 'cif_core.dic' version 2.4.1 from 2010-06-29.

Automatic conversion script
Id: cif_fix_values 1715 2011-07-08 13:25:40Z adriana 
;
_cod_original_sg_symbol_H-M P-1
_cod_database_code 7207901

loop_
_symmetry_equiv_pos_as_xyz
'x, y, z'
'-x, -y, -z'

loop_
_atom_site_label
_atom_site_type_symbol
_atom_site_fract_x
_atom_site_fract_y
_atom_site_fract_z
_atom_site_U_iso_or_equiv
_atom_site_adp_type
_atom_site_occupancy
_atom_site_symmetry_multiplicity
_atom_site_calc_flag
_atom_site_refinement_flags
Eu1 Eu 0.35827(5) -0.40667(4) -0.09680(4) 0.04506(16) Uani 1 1 d .
Zn2 Zn 0.37768(9) 0.22269(8) 0.36722(7) 0.0373(3) Uani 1 1 d .
Cl1 Cl 0.24922(18) 0.23343(17) 0.42789(14) 0.0362(6) Uani 1 1 d .
Cl2 Cl 0.53892(18) -0.40822(15) -0.14280(13) 0.0336(6) Uani 1 1 d .
N1 N 0.4130(6) 0.0849(5) 0.3696(4) 0.034(2) Uani 1 1 d .
N2 N 0.5332(6) -0.0223(5) 0.3858(4) 0.030(2) Uani 1 1 d .
N3 N 0.3017(6) 0.2364(5) 0.2405(4) 0.028(2) Uani 1 1 d U
N4 N 0.2811(6) 0.2104(5) 0.1037(4) 0.030(2) Uani 1 1 d .
N5 N 0.5111(6) 0.3190(5) 0.4435(4) 0.027(2) Uani 1 1 d .
N6 N 0.6580(6) 0.4181(5) 0.4686(5) 0.036(2) Uani 1 1 d .
N7 N 0.5199(5) 0.2074(4) 0.3076(4) 0.0218(18) Uani 1 1 d .
C1 C 0.5661(7) -0.3691(7) 0.1129(5) 0.036(3) Uani 1 1 d .
C2 C 0.5823(7) -0.2888(6) 0.1848(5) 0.031(2) Uani 1 1 d .
C3 C 0.6574(7) -0.2931(6) 0.2669(5) 0.030(2) Uani 1 1 d .
H3A H 0.6991 -0.3458 0.2770 0.037 Uiso 1 1 calc R
C4 C 0.6736(8) -0.2229(7) 0.3346(6) 0.039(3) Uani 1 1 d .
H4A H 0.7259 -0.2274 0.3908 0.047 Uiso 1 1 calc R
C5 C 0.6118(7) -0.1438(6) 0.3201(5) 0.030(2) Uani 1 1 d .
C6 C 0.5395(8) -0.1399(6) 0.2356(5) 0.034(3) Uani 1 1 d .
H6A H 0.5006 -0.0858 0.2236 0.041 Uiso 1 1 calc R
C7 C 0.5229(7) -0.2109(7) 0.1700(5) 0.035(3) Uani 1 1 d .
H7A H 0.4704 -0.2072 0.1137 0.042 Uiso 1 1 calc R
C8 C 0.6332(8) -0.0679(7) 0.3936(5) 0.036(3) Uani 1 1 d .
H8A H 0.6599 -0.0950 0.4481 0.043 Uiso 1 1 calc R
H8B H 0.6923 -0.0199 0.3962 0.043 Uiso 1 1 calc R
C9 C 0.4404(7) -0.0645(6) 0.3968(5) 0.030(2) Uani 1 1 d U
C10 C 0.4170(9) -0.1539(7) 0.4118(6) 0.042(3) Uani 1 1 d .
H10A H 0.4685 -0.1995 0.4181 0.051 Uiso 1 1 calc R
C11 C 0.3165(9) -0.1749(7) 0.4173(6) 0.049(3) Uani 1 1 d .
H11A H 0.2985 -0.2356 0.4288 0.059 Uiso 1 1 calc R
C12 C 0.2387(8) -0.1066(7) 0.4060(6) 0.044(3) Uani 1 1 d .
H12A H 0.1693 -0.1228 0.4096 0.053 Uiso 1 1 calc R
C13 C 0.2622(8) -0.0180(7) 0.3901(6) 0.039(3) Uani 1 1 d .
H13A H 0.2097 0.0270 0.3819 0.047 Uiso 1 1 calc R
C14 C 0.3676(8) 0.0047(6) 0.3863(5) 0.035(3) Uani 1 1 d .
C15 C 0.5091(8) 0.0662(6) 0.3698(5) 0.031(3) Uani 1 1 d .
C16 C 0.5878(7) 0.1345(6) 0.3498(5) 0.030(2) Uani 1 1 d .
H16A H 0.6502 0.1637 0.4036 0.037 Uiso 1 1 calc R
H16B H 0.6185 0.1005 0.3108 0.037 Uiso 1 1 calc R
C17 C 0.4611(7) 0.1772(7) 0.2129(5) 0.033(3) Uani 1 1 d .
H17A H 0.4547 0.1074 0.1990 0.040 Uiso 1 1 calc R
H17B H 0.5028 0.2052 0.1818 0.040 Uiso 1 1 calc R
C18 C 0.3481(7) 0.2102(6) 0.1862(5) 0.031(3) Uani 1 1 d .
C19 C 0.1938(7) 0.2607(6) 0.1899(5) 0.030(2) Uani 1 1 d .
C20 C 0.1103(7) 0.2933(6) 0.2122(6) 0.035(3) Uani 1 1 d .
H20A H 0.1191 0.3052 0.2710 0.042 Uiso 1 1 calc R
C21 C 0.0124(8) 0.3086(7) 0.1464(6) 0.042(3) Uani 1 1 d .
H21A H -0.0462 0.3329 0.1599 0.050 Uiso 1 1 calc R
C22 C 0.0007(8) 0.2879(8) 0.0603(7) 0.055(4) Uani 1 1 d .
H22A H -0.0675 0.2974 0.0163 0.066 Uiso 1 1 calc R
C23 C 0.0833(8) 0.2545(7) 0.0361(6) 0.041(3) Uani 1 1 d .
H23A H 0.0739 0.2408 -0.0227 0.049 Uiso 1 1 calc R
C24 C 0.1803(8) 0.2424(6) 0.1028(6) 0.035(3) Uani 1 1 d .
C25 C 0.3077(8) 0.1872(6) 0.0279(5) 0.034(3) Uani 1 1 d .
H25A H 0.3824 0.2188 0.0399 0.041 Uiso 1 1 calc R
H25B H 0.2537 0.2133 -0.0209 0.041 Uiso 1 1 calc R
C26 C 0.3060(7) 0.0801(6) 0.0001(5) 0.032(3) Uani 1 1 d .
C27 C 0.2542(9) 0.0108(7) 0.0248(7) 0.049(3) Uani 1 1 d .
H27A H 0.2149 0.0291 0.0601 0.059 Uiso 1 1 calc R
C28 C 0.2557(9) -0.0839(8) 0.0015(6) 0.054(3) Uani 1 1 d .
H28A H 0.2172 -0.1299 0.0193 0.065 Uiso 1 1 calc R
C29 C 0.3129(7) -0.1099(6) -0.0472(5) 0.031(3) Uani 1 1 d .
C30 C 0.3651(11) -0.0439(7) -0.0744(7) 0.060(4) Uani 1 1 d .
H30A H 0.4033 -0.0631 -0.1103 0.072 Uiso 1 1 calc R
C31 C 0.3626(9) 0.0522(7) -0.0496(7) 0.056(3) Uani 1 1 d .
H31A H 0.4008 0.0982 -0.0677 0.068 Uiso 1 1 calc R
C32 C 0.3244(8) -0.2153(6) -0.0687(6) 0.043(3) Uani 1 1 d .
C33 C 0.5852(7) 0.2997(6) 0.3303(5) 0.026(2) Uani 1 1 d .
H33A H 0.5519 0.3396 0.2851 0.031 Uiso 1 1 calc R
H33B H 0.6622 0.2922 0.3355 0.031 Uiso 1 1 calc R
C34 C 0.5854(7) 0.3439(6) 0.4130(5) 0.027(2) Uani 1 1 d .
C35 C 0.5349(7) 0.3811(6) 0.5221(5) 0.026(2) Uani 1 1 d .
C36 C 0.4845(8) 0.3808(6) 0.5797(5) 0.032(3) Uani 1 1 d .
H36A H 0.4234 0.3357 0.5703 0.039 Uiso 1 1 calc R
C37 C 0.5274(8) 0.4504(6) 0.6536(6) 0.036(3) Uani 1 1 d .
H37A H 0.4925 0.4553 0.6938 0.043 Uiso 1 1 calc R
C38 C 0.6214(8) 0.5125(6) 0.6677(6) 0.042(3) Uani 1 1 d .
H38A H 0.6504 0.5578 0.7187 0.050 Uiso 1 1 calc R
C39 C 0.6731(8) 0.5100(6) 0.6104(5) 0.036(3) Uani 1 1 d .
H39A H 0.7356 0.5535 0.6199 0.043 Uiso 1 1 calc R
C40 C 0.6293(8) 0.4404(6) 0.5373(5) 0.036(3) Uani 1 1 d .
C41 C 0.7476(7) 0.4705(7) 0.4508(6) 0.039(3) Uani 1 1 d .
H41A H 0.7239 0.5321 0.4339 0.047 Uiso 1 1 calc R
H41B H 0.7585 0.4338 0.4018 0.047 Uiso 1 1 calc R
C42 C 0.8573(7) 0.4872(6) 0.5289(6) 0.035(3) Uani 1 1 d .
C43 C 0.8941(8) 0.4204(7) 0.5815(7) 0.047(3) Uani 1 1 d .
H43A H 0.8539 0.3595 0.5681 0.057 Uiso 1 1 calc R
C44 C 0.9927(8) 0.4437(7) 0.6558(7) 0.049(3) Uani 1 1 d .
H44A H 1.0147 0.4005 0.6961 0.059 Uiso 1 1 calc R
C45 C 1.0578(7) 0.5282(7) 0.6712(6) 0.036(3) Uani 1 1 d .
C46 C 1.0233(7) 0.5921(7) 0.6131(6) 0.036(3) Uani 1 1 d .
H46A H 1.0696 0.6489 0.6212 0.043 Uiso 1 1 calc R
C47 C 0.9216(7) 0.5737(6) 0.5431(6) 0.035(3) Uani 1 1 d .
H47A H 0.8962 0.6191 0.5055 0.042 Uiso 1 1 calc R
C48 C 1.1655(7) 0.5542(7) 0.7491(6) 0.040(3) Uani 1 1 d .
O1 O 0.4910(6) -0.3691(5) 0.0413(4) 0.051(2) Uani 1 1 d .
O2 O 0.6276(5) -0.4338(4) 0.1319(4) 0.044(2) Uani 1 1 d .
O3 O 0.3944(5) -0.2374(4) -0.1033(4) 0.0392(18) Uani 1 1 d .
O4 O 0.2668(5) -0.2790(4) -0.0532(4) 0.0386(18) Uani 1 1 d .
O5 O 1.2426(5) 0.6072(5) 0.7511(4) 0.046(2) Uani 1 1 d .
O6 O 1.1678(5) 0.5166(5) 0.8145(4) 0.046(2) Uani 1 1 d .
O7 O 0.2908(5) -0.4909(5) -0.0047(4) 0.0421(19) Uani 1 1 d .
O8 O 0.1813(6) 0.3360(5) 0.8857(5) 0.060(3) Uani 1 1 d .
O9 O 0.1627(13) 0.7832(11) 0.5654(10) 0.060(4) Uiso 0.50 1 d P
N9 N 0.0868(5) 1.0104(4) 0.7509(5) 0.183(9) Uiso 1 1 d D
O11 O 0.1895(10) 0.9682(12) 0.6727(9) 0.220(9) Uiso 1 1 d D
C53 C 0.1037(17) 0.8391(5) 0.7242(13) 0.221(14) Uiso 1 1 d D
H53A H 0.0820 0.8336 0.7730 0.332 Uiso 1 1 calc R
H53B H 0.1706 0.8072 0.7320 0.332 Uiso 1 1 calc R
H53C H 0.0432 0.8095 0.6705 0.332 Uiso 1 1 calc R
C54 C 0.1262(8) 0.9365(4) 0.7200(8) 0.300 Uiso 1 1 d D
C55 C 0.0144(7) 0.9885(13) 0.7953(7) 0.171(10) Uiso 1 1 d D
H55A H -0.0028 0.9198 0.7880 0.257 Uiso 1 1 calc R
H55B H -0.0546 1.0177 0.7709 0.257 Uiso 1 1 calc R
H55C H 0.0520 1.0134 0.8569 0.257 Uiso 1 1 calc R
C56 C 0.1201(12) 1.1054(5) 0.7396(10) 0.124(7) Uiso 1 1 d D
H56A H 0.1924 1.1295 0.7855 0.186 Uiso 1 1 calc R
H56B H 0.0645 1.1474 0.7425 0.186 Uiso 1 1 calc R
H56C H 0.1258 1.1030 0.6833 0.186 Uiso 1 1 calc R
N8 N 0.1999(7) 0.7090(6) 0.1748(8) 0.115(5) Uiso 1 1 d D
O10 O 0.0372(7) 0.7195(7) 0.1884(6) 0.092(3) Uiso 1 1 d D
C49 C 0.0959(13) 0.5576(7) 0.1589(11) 0.111(6) Uiso 1 1 d D
H49A H 0.1093 0.5340 0.1073 0.167 Uiso 1 1 calc R
H49B H 0.0191 0.5371 0.1500 0.167 Uiso 1 1 calc R
H49C H 0.1471 0.5326 0.2088 0.167 Uiso 1 1 calc R
C50 C 0.1136(9) 0.6592(7) 0.1743(10) 0.105(6) Uiso 1 1 d D
C51 C 0.2847(8) 0.6549(9) 0.1624(8) 0.079(4) Uiso 1 1 d D
H51A H 0.2632 0.5874 0.1584 0.119 Uiso 1 1 calc R
H51B H 0.3557 0.6740 0.2114 0.119 Uiso 1 1 calc R
H51C H 0.2926 0.6669 0.1091 0.119 Uiso 1 1 calc R
C52 C 0.2031(12) 0.8131(7) 0.1853(9) 0.089(5) Uiso 1 1 d D
H52A H 0.1419 0.8314 0.1367 0.133 Uiso 1 1 calc R
H52B H 0.2741 0.8408 0.1868 0.133 Uiso 1 1 calc R
H52C H 0.1952 0.8361 0.2394 0.133 Uiso 1 1 calc R

loop_
_atom_site_aniso_label
_atom_site_aniso_U_11
_atom_site_aniso_U_22
_atom_site_aniso_U_33
_atom_site_aniso_U_23
_atom_site_aniso_U_13
_atom_site_aniso_U_12
Eu1 0.0464(3) 0.0392(3) 0.0396(3) -0.0023(2) 0.0086(2) -0.0002(2)
Zn2 0.0390(5) 0.0366(6) 0.0310(5) 0.0000(4) 0.0098(4) 0.0003(5)
Cl1 0.0361(10) 0.0465(13) 0.0299(10) 0.0062(9) 0.0165(8) 0.0079(10)
Cl2 0.0355(11) 0.0317(11) 0.0271(10) 0.0025(9) 0.0060(9) 0.0016(9)
N1 0.028(4) 0.036(4) 0.029(4) -0.005(3) 0.007(3) -0.014(3)
N2 0.035(4) 0.024(4) 0.021(3) 0.000(3) 0.003(3) -0.002(3)
N3 0.030(4) 0.036(4) 0.006(3) -0.002(3) -0.005(3) -0.004(3)
N4 0.029(3) 0.035(4) 0.024(3) 0.005(3) 0.007(3) 0.005(3)
N5 0.028(3) 0.026(4) 0.020(3) 0.004(3) 0.000(3) 0.005(3)
N6 0.030(4) 0.028(4) 0.034(4) 0.000(3) -0.001(3) -0.008(3)
N7 0.022(3) 0.021(3) 0.017(3) 0.003(3) 0.003(3) -0.002(3)
C1 0.031(5) 0.048(5) 0.016(4) -0.010(4) 0.000(4) -0.008(4)
C2 0.047(5) 0.020(4) 0.028(4) 0.000(3) 0.018(4) 0.004(4)
C3 0.042(4) 0.032(4) 0.023(4) 0.003(3) 0.018(3) 0.014(4)
C4 0.041(5) 0.046(5) 0.019(4) -0.005(4) 0.002(4) 0.010(4)
C5 0.031(4) 0.038(5) 0.011(4) 0.003(3) -0.004(3) 0.003(4)
C6 0.050(5) 0.023(4) 0.019(4) -0.008(3) 0.005(4) 0.000(4)
C7 0.027(4) 0.055(6) 0.016(4) 0.015(4) -0.001(3) 0.016(4)
C8 0.038(5) 0.040(5) 0.020(4) 0.004(4) 0.001(4) 0.013(4)
C9 0.040(4) 0.025(4) 0.012(4) -0.009(3) -0.003(3) 0.015(4)
C10 0.053(6) 0.030(5) 0.026(5) 0.005(4) -0.004(4) 0.000(5)
C11 0.054(6) 0.039(5) 0.039(5) 0.002(4) 0.003(5) -0.007(5)
C12 0.041(5) 0.044(6) 0.042(5) 0.005(4) 0.012(4) -0.003(5)
C13 0.035(5) 0.039(5) 0.028(5) 0.004(4) -0.005(4) 0.002(4)
C14 0.048(5) 0.020(4) 0.013(4) -0.005(3) -0.011(4) -0.004(4)
C15 0.049(5) 0.025(4) 0.008(4) 0.000(3) 0.001(4) -0.006(4)
C16 0.028(4) 0.040(5) 0.019(4) 0.002(4) 0.005(3) 0.001(4)
C17 0.035(4) 0.039(5) 0.021(4) 0.000(4) 0.009(4) 0.002(4)
C18 0.037(5) 0.027(4) 0.024(4) 0.006(3) 0.006(4) -0.003(4)
C19 0.029(4) 0.036(5) 0.018(4) -0.010(3) 0.006(3) -0.007(4)
C20 0.035(4) 0.032(5) 0.034(5) -0.006(4) 0.012(4) 0.004(4)
C21 0.032(5) 0.055(6) 0.031(5) 0.000(4) 0.006(4) 0.001(5)
C22 0.033(5) 0.062(7) 0.056(7) -0.005(5) 0.007(5) 0.003(5)
C23 0.033(5) 0.054(6) 0.022(4) -0.009(4) 0.000(4) -0.005(5)
C24 0.039(5) 0.027(4) 0.031(5) -0.005(4) 0.009(4) -0.012(4)
C25 0.046(5) 0.024(4) 0.025(4) 0.005(3) 0.005(4) 0.000(4)
C26 0.034(4) 0.029(4) 0.024(4) 0.002(4) 0.004(4) -0.005(4)
C27 0.059(6) 0.028(5) 0.068(6) 0.007(4) 0.034(5) 0.000(5)
C28 0.082(6) 0.046(6) 0.048(5) 0.010(4) 0.043(5) -0.018(5)
C29 0.022(4) 0.035(5) 0.024(4) 0.010(4) -0.005(4) -0.009(4)
C30 0.096(8) 0.024(5) 0.066(7) 0.004(5) 0.039(6) 0.000(5)
C31 0.087(6) 0.027(5) 0.077(6) 0.004(5) 0.058(5) 0.001(5)
C32 0.045(6) 0.030(5) 0.029(5) 0.011(4) -0.014(4) 0.008(4)
C33 0.030(4) 0.031(4) 0.019(4) -0.001(3) 0.011(3) 0.004(4)
C34 0.027(4) 0.026(4) 0.021(4) 0.004(3) 0.002(3) 0.002(4)
C35 0.033(4) 0.020(4) 0.024(4) 0.012(3) 0.004(3) 0.007(3)
C36 0.040(5) 0.019(4) 0.026(4) 0.000(3) -0.001(4) 0.008(4)
C37 0.045(5) 0.034(5) 0.030(4) 0.001(4) 0.015(4) 0.010(4)
C38 0.050(6) 0.023(4) 0.029(5) -0.008(4) -0.007(4) 0.002(4)
C39 0.049(5) 0.027(4) 0.019(4) -0.006(4) 0.002(4) 0.001(4)
C40 0.045(5) 0.032(5) 0.016(4) 0.001(4) -0.005(4) -0.001(4)
C41 0.032(5) 0.037(5) 0.036(5) -0.003(4) 0.003(4) -0.008(4)
C42 0.029(4) 0.027(4) 0.037(5) -0.002(4) 0.003(4) -0.008(4)
C43 0.042(5) 0.036(5) 0.052(6) 0.002(5) 0.010(5) -0.010(5)
C44 0.035(5) 0.048(6) 0.043(6) 0.012(5) -0.006(5) -0.014(5)
C45 0.026(4) 0.038(5) 0.036(5) -0.003(4) 0.004(4) 0.007(4)
C46 0.031(4) 0.034(5) 0.040(5) -0.007(4) 0.015(4) -0.005(4)
C47 0.034(5) 0.031(5) 0.033(5) 0.003(4) 0.006(4) -0.005(4)
C48 0.038(4) 0.058(6) 0.035(5) 0.010(4) 0.022(4) 0.019(4)
O1 0.060(4) 0.053(4) 0.032(3) -0.006(3) 0.011(3) 0.011(4)
O2 0.051(3) 0.029(3) 0.057(4) -0.002(3) 0.028(3) 0.008(3)
O3 0.046(3) 0.027(3) 0.052(3) -0.003(3) 0.030(3) 0.000(3)
O4 0.038(3) 0.035(3) 0.043(3) -0.013(3) 0.023(3) -0.008(3)
O5 0.031(3) 0.039(4) 0.048(4) 0.000(3) -0.002(3) -0.017(3)
O6 0.018(3) 0.070(5) 0.038(4) -0.001(3) -0.001(3) -0.001(3)
O7 0.048(3) 0.044(4) 0.036(3) 0.003(3) 0.021(3) -0.001(3)
O8 0.058(5) 0.043(4) 0.059(5) 0.011(4) 0.000(4) 0.004(4)

loop_
_atom_type_symbol
_atom_type_description
_atom_type_scat_dispersion_real
_atom_type_scat_dispersion_imag
_atom_type_scat_source
C C 0.0033 0.0016 'International Tables Vol C Tables 4.2.6.8 and 6.1.1.4'
H H 0.0000 0.0000 'International Tables Vol C Tables 4.2.6.8 and 6.1.1.4'
N N 0.0061 0.0033 'International Tables Vol C Tables 4.2.6.8 and 6.1.1.4'
O O 0.0106 0.0060 'International Tables Vol C Tables 4.2.6.8 and 6.1.1.4'
Cl Cl 0.1484 0.1585 'International Tables Vol C Tables 4.2.6.8 and 6.1.1.4'
Zn Zn 0.2839 1.4301 'International Tables Vol C Tables 4.2.6.8 and 6.1.1.4'
Eu Eu -0.1578 3.6682 'International Tables Vol C Tables 4.2.6.8 and 6.1.1.4'

loop_
_geom_angle_atom_site_label_1
_geom_angle_atom_site_label_2
_geom_angle_atom_site_label_3
_geom_angle
_geom_angle_site_symmetry_1
_geom_angle_site_symmetry_3
O1 Eu1 O2 102.9(2) . 2_645
O1 Eu1 O4 84.7(2) . .
O2 Eu1 O4 152.1(2) 2_645 .
O1 Eu1 O7 73.6(2) . .
O2 Eu1 O7 73.8(2) 2_645 .
O4 Eu1 O7 83.0(2) . .
O1 Eu1 O3 83.8(2) . .
O2 Eu1 O3 152.6(3) 2_645 .
O4 Eu1 O3 53.9(2) . .
O7 Eu1 O3 133.1(2) . .
O1 Eu1 O6 144.7(3) . 1_444
O2 Eu1 O6 72.8(2) 2_645 1_444
O4 Eu1 O6 85.5(2) . 1_444
O7 Eu1 O6 71.6(2) . 1_444
O3 Eu1 O6 116.5(2) . 1_444
O1 Eu1 O5 160.1(2) . 1_444
O2 Eu1 O5 92.4(2) 2_645 1_444
O4 Eu1 O5 87.8(2) . 1_444
O7 Eu1 O5 123.7(2) . 1_444
O3 Eu1 O5 76.9(2) . 1_444
O6 Eu1 O5 52.3(2) 1_444 1_444
O1 Eu1 Cl2 83.9(2) . .
O2 Eu1 Cl2 75.35(19) 2_645 .
O4 Eu1 Cl2 132.49(16) . .
O7 Eu1 Cl2 136.14(17) . .
O3 Eu1 Cl2 79.05(17) . .
O6 Eu1 Cl2 126.35(18) 1_444 .
O5 Eu1 Cl2 87.74(18) 1_444 .
O1 Eu1 C32 82.3(2) . .
O2 Eu1 C32 174.8(2) 2_645 .
O4 Eu1 C32 26.6(3) . .
O7 Eu1 C32 107.6(3) . .
O3 Eu1 C32 27.4(3) . .
O6 Eu1 C32 102.7(3) 1_444 .
O5 Eu1 C32 82.7(2) 1_444 .
Cl2 Eu1 C32 106.0(2) . .
O1 Eu1 C48 168.8(3) . 1_444
O2 Eu1 C48 81.9(3) 2_645 1_444
O4 Eu1 C48 86.6(2) . 1_444
O7 Eu1 C48 98.4(3) . 1_444
O3 Eu1 C48 96.7(3) . 1_444
O6 Eu1 C48 26.9(3) 1_444 1_444
O5 Eu1 C48 25.4(3) 1_444 1_444
Cl2 Eu1 C48 107.2(2) . 1_444
C32 Eu1 C48 92.9(3) . 1_444
N3 Zn2 N1 106.1(3) . .
N3 Zn2 N5 117.9(3) . .
N1 Zn2 N5 113.3(3) . .
N3 Zn2 Cl1 108.1(2) . .
N1 Zn2 Cl1 104.1(2) . .
N5 Zn2 Cl1 106.4(2) . .
N3 Zn2 N7 74.3(3) . .
N1 Zn2 N7 74.1(3) . .
N5 Zn2 N7 72.9(3) . .
Cl1 Zn2 N7 177.39(17) . .
C15 N1 C14 106.0(8) . .
C15 N1 Zn2 117.6(6) . .
C14 N1 Zn2 135.3(7) . .
C15 N2 C9 105.4(8) . .
C15 N2 C8 129.9(8) . .
C9 N2 C8 124.7(7) . .
C18 N3 C19 106.5(7) . .
C18 N3 Zn2 120.2(6) . .
C19 N3 Zn2 132.9(6) . .
C18 N4 C24 107.6(8) . .
C18 N4 C25 127.0(8) . .
C24 N4 C25 125.3(7) . .
C34 N5 C35 107.1(7) . .
C34 N5 Zn2 119.0(5) . .
C35 N5 Zn2 132.9(6) . .
C40 N6 C34 109.2(8) . .
C40 N6 C41 126.2(7) . .
C34 N6 C41 124.3(8) . .
C33 N7 C16 111.4(6) . .
C33 N7 C17 113.5(7) . .
C16 N7 C17 111.6(6) . .
C33 N7 Zn2 106.5(5) . .
C16 N7 Zn2 106.3(5) . .
C17 N7 Zn2 107.0(5) . .
O1 C1 O2 124.3(8) . .
O1 C1 C2 118.9(9) . .
O2 C1 C2 116.7(7) . .
C3 C2 C7 119.0(8) . .
C3 C2 C1 119.4(8) . .
C7 C2 C1 121.6(7) . .
C4 C3 C2 121.6(9) . .
C3 C4 C5 119.6(8) . .
C6 C5 C4 117.3(8) . .
C6 C5 C8 124.0(8) . .
C4 C5 C8 118.5(7) . .
C7 C6 C5 122.1(9) . .
C6 C7 C2 120.3(8) . .
N2 C8 C5 111.7(7) . .
C10 C9 C14 123.7(10) . .
C10 C9 N2 131.3(9) . .
C14 C9 N2 105.0(8) . .
C11 C10 C9 117.6(10) . .
C10 C11 C12 120.8(10) . .
C13 C12 C11 121.2(10) . .
C12 C13 C14 118.1(9) . .
N1 C14 C9 109.8(9) . .
N1 C14 C13 131.5(9) . .
C9 C14 C13 118.6(8) . .
N1 C15 N2 113.8(8) . .
N1 C15 C16 124.4(8) . .
N2 C15 C16 121.8(9) . .
N7 C16 C15 106.0(7) . .
N7 C17 C18 107.7(7) . .
N3 C18 N4 113.1(8) . .
N3 C18 C17 123.6(7) . .
N4 C18 C17 123.2(9) . .
C20 C19 C24 120.8(8) . .
C20 C19 N3 132.0(8) . .
C24 C19 N3 107.2(8) . .
C19 C20 C21 118.1(9) . .
C20 C21 C22 119.7(10) . .
C23 C22 C21 123.3(9) . .
C24 C23 C22 115.6(9) . .
C23 C24 C19 122.4(10) . .
C23 C24 N4 131.9(9) . .
C19 C24 N4 105.6(7) . .
N4 C25 C26 114.5(8) . .
C31 C26 C27 117.1(9) . .
C31 C26 C25 118.6(9) . .
C27 C26 C25 124.2(9) . .
C26 C27 C28 123.7(11) . .
C29 C28 C27 118.1(10) . .
C28 C29 C30 120.6(10) . .
C28 C29 C32 119.8(9) . .
C30 C29 C32 119.5(10) . .
C29 C30 C31 120.1(12) . .
C26 C31 C30 120.2(11) . .
O4 C32 O3 120.6(8) . .
O4 C32 C29 121.0(10) . .
O3 C32 C29 118.5(9) . .
O4 C32 Eu1 59.5(5) . .
O3 C32 Eu1 61.2(5) . .
C29 C32 Eu1 175.9(6) . .
N7 C33 C34 107.6(7) . .
N5 C34 N6 109.6(8) . .
N5 C34 C33 123.6(7) . .
N6 C34 C33 126.8(9) . .
C36 C35 C40 122.8(8) . .
C36 C35 N5 129.3(8) . .
C40 C35 N5 107.6(8) . .
C35 C36 C37 116.9(9) . .
C38 C37 C36 120.0(10) . .
C39 C38 C37 122.3(8) . .
C38 C39 C40 116.9(9) . .
N6 C40 C35 106.4(7) . .
N6 C40 C39 132.7(9) . .
C35 C40 C39 120.8(10) . .
N6 C41 C42 112.0(8) . .
C43 C42 C47 121.0(8) . .
C43 C42 C41 122.2(8) . .
C47 C42 C41 116.8(8) . .
C42 C43 C44 118.7(9) . .
C45 C44 C43 121.1(10) . .
C44 C45 C46 119.0(8) . .
C44 C45 C48 122.4(9) . .
C46 C45 C48 118.6(8) . .
C45 C46 C47 120.6(9) . .
C46 C47 C42 119.1(9) . .
O5 C48 O6 122.4(8) . .
O5 C48 C45 124.0(9) . .
O6 C48 C45 113.6(9) . .
O5 C48 Eu1 61.2(5) . 1_666
O6 C48 Eu1 61.2(4) . 1_666
C45 C48 Eu1 174.8(8) . 1_666
C1 O1 Eu1 166.2(7) . .
C1 O2 Eu1 144.3(5) . 2_645
C32 O3 Eu1 91.4(5) . .
C32 O4 Eu1 93.8(6) . .
C48 O5 Eu1 93.3(6) . 1_666
C48 O6 Eu1 92.0(5) . 1_666
C54 N9 C55 116.0(10) . .
C54 N9 C56 118.9(9) . .
C55 N9 C56 125.1(11) . .
N9 C54 C53 127.5(12) . .
N9 C54 O11 109.6(9) . .
C53 C54 O11 122.7(13) . .
C50 N8 C51 115.3(10) . .
C50 N8 C52 118.9(11) . .
C51 N8 C52 125.8(11) . .
N8 C50 O10 110.3(9) . .
N8 C50 C49 124.9(12) . .
O10 C50 C49 124.7(12) . .

loop_
_geom_bond_atom_site_label_1
_geom_bond_atom_site_label_2
_geom_bond_distance
_geom_bond_site_symmetry_2
Eu1 O1 2.302(6) .
Eu1 O2 2.328(6) 2_645
Eu1 O4 2.432(6) .
Eu1 O7 2.456(7) .
Eu1 O3 2.468(6) .
Eu1 O6 2.478(6) 1_444
Eu1 O5 2.483(7) 1_444
Eu1 Cl2 2.753(3) .
Eu1 C32 2.815(9) .
Eu1 C48 2.827(8) 1_444
Zn2 N3 2.033(6) .
Zn2 N1 2.054(8) .
Zn2 N5 2.055(6) .
Zn2 Cl1 2.279(3) .
Zn2 N7 2.435(7) .
N1 C15 1.297(13) .
N1 C14 1.370(12) .
N2 C15 1.357(11) .
N2 C9 1.411(13) .
N2 C8 1.461(12) .
N3 C18 1.311(13) .
N3 C19 1.434(11) .
N4 C18 1.339(10) .
N4 C24 1.415(12) .
N4 C25 1.459(12) .
N5 C34 1.312(12) .
N5 C35 1.427(10) .
N6 C40 1.362(13) .
N6 C34 1.377(10) .
N6 C41 1.499(13) .
N7 C33 1.461(10) .
N7 C16 1.479(11) .
N7 C17 1.490(10) .
C1 O1 1.238(10) .
C1 O2 1.252(12) .
C1 C2 1.516(12) .
C2 C3 1.375(11) .
C2 C7 1.388(13) .
C3 C4 1.375(12) .
C4 C5 1.419(13) .
C5 C6 1.394(11) .
C5 C8 1.483(12) .
C6 C7 1.356(12) .
C9 C10 1.375(13) .
C9 C14 1.392(13) .
C10 C11 1.371(16) .
C11 C12 1.427(15) .
C12 C13 1.370(14) .
C13 C14 1.426(15) .
C15 C16 1.537(13) .
C17 C18 1.494(13) .
C19 C20 1.371(14) .
C19 C24 1.406(13) .
C20 C21 1.391(12) .
C21 C22 1.400(15) .
C22 C23 1.382(16) .
C23 C24 1.378(12) .
C25 C26 1.548(12) .
C26 C31 1.356(16) .
C26 C27 1.362(15) .
C27 C28 1.370(15) .
C28 C29 1.344(15) .
C29 C30 1.356(15) .
C29 C32 1.540(13) .
C30 C31 1.397(14) .
C32 O4 1.264(12) .
C32 O3 1.294(14) .
C33 C34 1.465(12) .
C35 C36 1.368(14) .
C35 C40 1.379(13) .
C36 C37 1.410(11) .
C37 C38 1.401(14) .
C38 C39 1.375(16) .
C39 C40 1.402(11) .
C41 C42 1.521(11) .
C42 C43 1.365(14) .
C42 C47 1.401(13) .
C43 C44 1.408(13) .
C44 C45 1.379(14) .
C45 C46 1.389(14) .
C45 C48 1.511(11) .
C46 C47 1.391(11) .
C48 O5 1.216(12) .
C48 O6 1.278(13) .
C48 Eu1 2.827(8) 1_666
O2 Eu1 2.328(6) 2_645
O5 Eu1 2.483(7) 1_666
O6 Eu1 2.478(6) 1_666
N9 C54 1.340(8) .
N9 C55 1.456(8) .
N9 C56 1.462(8) .
O11 C54 1.440(16) .
C53 C54 1.425(8) .
N8 C50 1.297(13) .
N8 C51 1.452(13) .
N8 C52 1.477(12) .
O10 C50 1.425(14) .
C49 C50 1.437(13) .
